data_4327618
loop_
_publ_author_name
'Remle \,Celenligil-\,Cetin'
'Richard J. Staples'
'Pericles Stavropoulos'

_publ_section_title
;
 Synthesis, Characterization, and Reactivity of Ferrous and Ferric
 Oxo/Peroxo Pivalate Complexes in Relation to Gif-Type Oxygenation of
 Substrates
;
_journal_name_full 'Inorganic Chemistry'
_journal_page_first 5838
_journal_page_last 5846
_journal_paper_doi 10.1021/ic000261+
_journal_volume 39
_journal_year 2000
_chemical_formula_sum 'C60 H100 Cl0 Fe4 N4 O18'
_chemical_formula_weight 1388.84
_chemical_name_systematic
; 
 ? 
;
_space_group_IT_number 14
_symmetry_cell_setting monoclinic
_symmetry_space_group_name_Hall '-P 2ybc'
_symmetry_space_group_name_H-M 'P 1 21/c 1'
_atom_sites_solution_hydrogens geom
_atom_sites_solution_primary direct
_atom_sites_solution_secondary difmap
_audit_creation_method SHELXL-97
_cell_angle_alpha 90.00
_cell_angle_beta 94.093(9)
_cell_angle_gamma 90.00
_cell_formula_units_Z 4
_cell_length_a 18.035(4)
_cell_length_b 18.404(3)
_cell_length_c 22.445(3)
_cell_measurement_reflns_used 255
_cell_measurement_temperature 213(2)
_cell_measurement_theta_max 17.54
_cell_measurement_theta_min 2.63
_cell_volume 7431(2)
_computing_cell_refinement 'SMART (Bruker, V4.050, 1995)'
_computing_data_collection 'ASTRO (Bruker, V4.050, 1995)'
_computing_data_reduction 'SAINT (Bruker, V5.A06, 1997)'
_computing_molecular_graphics 'SHELXTL (Bruker, 1998, ver 5.10)'
_computing_publication_material 'CIFTAB (Sheldrick, 1993)'
_computing_structure_refinement 'SHELXL-97 (Sheldrick, 1997)'
_computing_structure_solution 'SHELXS-97 (Sheldrick, 1990)'
_diffrn_ambient_temperature 213(2)
_diffrn_measured_fraction_theta_full 0.998
_diffrn_measured_fraction_theta_max 0.998
_diffrn_measurement_method '\w, 0.3 deg'
_diffrn_radiation_monochromator graphite
_diffrn_radiation_source 'fine-focus sealed tube'
_diffrn_radiation_type MoK\a
_diffrn_radiation_wavelength 0.71073
_diffrn_reflns_av_R_equivalents 0.0744
_diffrn_reflns_av_sigmaI/netI 0.0885
_diffrn_reflns_limit_h_max 21
_diffrn_reflns_limit_h_min -13
_diffrn_reflns_limit_k_max 21
_diffrn_reflns_limit_k_min -21
_diffrn_reflns_limit_l_max 26
_diffrn_reflns_limit_l_min -24
_diffrn_reflns_number 39150
_diffrn_reflns_theta_full 25.00
_diffrn_reflns_theta_max 25.00
_diffrn_reflns_theta_min 1.13
_diffrn_standards_decay_% <1
_diffrn_standards_interval_count 0
_diffrn_standards_number 0
_exptl_absorpt_coefficient_mu 0.828
_exptl_absorpt_correction_type none
_exptl_crystal_colour red
_exptl_crystal_density_diffrn 1.241
_exptl_crystal_description block
_exptl_crystal_F_000 2944
_exptl_crystal_size_max 0.15
_exptl_crystal_size_mid 0.10
_exptl_crystal_size_min 0.10
_refine_diff_density_max 0.922
_refine_diff_density_min -0.515
_refine_diff_density_rms 0.096
_refine_ls_extinction_method none
_refine_ls_goodness_of_fit_ref 1.113
_refine_ls_hydrogen_treatment mixed
_refine_ls_matrix_type full
_refine_ls_number_parameters 775
_refine_ls_number_reflns 13079
_refine_ls_number_restraints 288
_refine_ls_restrained_S_all 1.122
_refine_ls_R_factor_all 0.1405
_refine_ls_R_factor_gt 0.0854
_refine_ls_shift/su_max 0.029
_refine_ls_shift/su_mean 0.001
_refine_ls_structure_factor_coef Fsqd
_refine_ls_weighting_details 'calc w=1/[\s^2^(Fo^2^)+(0.0834P)^2^+36.6525P] where P=(Fo^2^+2Fc^2^)/3'
_refine_ls_weighting_scheme calc
_refine_ls_wR_factor_gt 0.2214
_refine_ls_wR_factor_ref 0.2463
_reflns_number_gt 7937
_reflns_number_total 13079
_reflns_threshold_expression >2sigma(I)
_cod_data_source_file ic0002612B_8.cif
_cod_data_source_block compound_9
_cod_database_code 4327618

loop_
_symmetry_equiv_pos_as_xyz
'x, y, z'
'-x, y+1/2, -z+1/2'
'-x, -y, -z'
'x, -y-1/2, z-1/2'

loop_
_atom_site_label
_atom_site_type_symbol
_atom_site_fract_x
_atom_site_fract_y
_atom_site_fract_z
_atom_site_U_iso_or_equiv
_atom_site_adp_type
_atom_site_occupancy
_atom_site_symmetry_multiplicity
_atom_site_calc_flag
_atom_site_refinement_flags
Fe1 Fe 0.57075(6) -0.05435(6) -0.10696(5) 0.0360(3) Uani 1 1 d .
Fe2 Fe 0.53542(6) 0.07119(6) -0.00699(5) 0.0346(3) Uani 1 1 d .
N1 N 0.6145(4) -0.0904(3) -0.1924(3) 0.0407(16) Uani 1 1 d .
O1 O 0.5467(3) -0.0284(3) -0.0317(2) 0.0338(12) Uani 1 1 d .
O2 O 0.5337(3) 0.0360(3) -0.1526(2) 0.0457(14) Uani 1 1 d .
O3 O 0.4784(3) 0.1025(3) -0.0853(2) 0.0460(14) Uani 1 1 d .
O4 O 0.6690(3) 0.0007(3) -0.0932(2) 0.0441(13) Uani 1 1 d .
O5 O 0.6286(3) 0.0999(3) -0.0478(2) 0.0479(15) Uani 1 1 d .
O6 O 0.4696(3) -0.0950(3) -0.1393(2) 0.0451(14) Uani 1 1 d .
O7 O 0.6067(3) 0.0690(3) 0.0679(2) 0.0439(13) Uani 1 1 d .
O8 O 0.5912(3) -0.1579(3) -0.0781(2) 0.0486(15) Uani 1 1 d .
O9 O 0.5057(4) 0.1717(3) 0.0211(2) 0.0495(15) Uani 1 1 d .
C1 C 0.4966(5) 0.0890(4) -0.1373(4) 0.047(2) Uani 1 1 d U
C2 C 0.4710(9) 0.1448(6) -0.1857(4) 0.085(4) Uani 1 1 d U
C3 C 0.4928(19) 0.1218(12) -0.2421(6) 0.311(18) Uani 1 1 d U
H3A H 0.4634 0.0800 -0.2555 0.466 Uiso 1 1 calc R
H3B H 0.5450 0.1087 -0.2386 0.466 Uiso 1 1 calc R
H3C H 0.4850 0.1610 -0.2707 0.466 Uiso 1 1 calc R
C4 C 0.4001(11) 0.1708(14) -0.1816(10) 0.233(13) Uani 1 1 d U
H4A H 0.3646 0.1318 -0.1899 0.350 Uiso 1 1 calc R
H4B H 0.3906 0.2096 -0.2104 0.350 Uiso 1 1 calc R
H4C H 0.3951 0.1894 -0.1417 0.350 Uiso 1 1 calc R
C5 C 0.5209(13) 0.2116(11) -0.1743(11) 0.221(12) Uani 1 1 d U
H5A H 0.5068 0.2489 -0.2034 0.332 Uiso 1 1 calc R
H5B H 0.5723 0.1980 -0.1778 0.332 Uiso 1 1 calc R
H5C H 0.5150 0.2300 -0.1344 0.332 Uiso 1 1 calc R
C6 C 0.6764(5) 0.0647(5) -0.0737(4) 0.049(2) Uani 1 1 d U
C7 C 0.7503(6) 0.1044(6) -0.0836(5) 0.073(3) Uani 1 1 d U
C8 C 0.8100(9) 0.0611(12) -0.0455(13) 0.219(12) Uani 1 1 d U
H8A H 0.8583 0.0833 -0.0488 0.329 Uiso 1 1 calc R
H8B H 0.8111 0.0114 -0.0597 0.329 Uiso 1 1 calc R
H8C H 0.7980 0.0614 -0.0040 0.329 Uiso 1 1 calc R
C9 C 0.7674(13) 0.0994(14) -0.1422(7) 0.252(15) Uani 1 1 d U
H9A H 0.7309 0.1262 -0.1674 0.378 Uiso 1 1 calc R
H9B H 0.7668 0.0487 -0.1543 0.378 Uiso 1 1 calc R
H9C H 0.8164 0.1195 -0.1464 0.378 Uiso 1 1 calc R
C10 C 0.7552(9) 0.1729(9) -0.0536(8) 0.164(8) Uani 1 1 d U
H10A H 0.7224 0.2074 -0.0747 0.246 Uiso 1 1 calc R
H10B H 0.8060 0.1906 -0.0526 0.246 Uiso 1 1 calc R
H10C H 0.7407 0.1671 -0.0131 0.246 Uiso 1 1 calc R
C11 C 0.5938(5) 0.0925(5) 0.1186(4) 0.046(2) Uani 1 1 d U
C12 C 0.6612(6) 0.1214(7) 0.1576(4) 0.073(3) Uani 1 1 d U
C13 C 0.6390(8) 0.1525(9) 0.2149(5) 0.113(5) Uani 1 1 d U
H13A H 0.6828 0.1704 0.2380 0.170 Uiso 1 1 calc R
H13B H 0.6154 0.1152 0.2375 0.170 Uiso 1 1 calc R
H13C H 0.6045 0.1923 0.2067 0.170 Uiso 1 1 calc R
C14 C 0.6941(13) 0.1816(15) 0.1254(8) 0.250(15) Uani 1 1 d U
H14A H 0.7369 0.2004 0.1491 0.375 Uiso 1 1 calc R
H14B H 0.6576 0.2199 0.1184 0.375 Uiso 1 1 calc R
H14C H 0.7095 0.1641 0.0874 0.375 Uiso 1 1 calc R
C15 C 0.7152(11) 0.0671(14) 0.1676(11) 0.258(16) Uani 1 1 d U
H15A H 0.7573 0.0866 0.1916 0.387 Uiso 1 1 calc R
H15B H 0.7313 0.0504 0.1296 0.387 Uiso 1 1 calc R
H15C H 0.6942 0.0266 0.1884 0.387 Uiso 1 1 calc R
C16 C 0.4526(5) 0.1965(5) 0.0492(4) 0.048(2) Uani 1 1 d U
C17 C 0.4397(7) 0.2777(5) 0.0478(5) 0.067(3) Uani 1 1 d U
C18 C 0.5030(13) 0.3172(7) 0.0207(10) 0.191(10) Uani 1 1 d U
H18A H 0.4927 0.3690 0.0197 0.287 Uiso 1 1 calc R
H18B H 0.5078 0.2997 -0.0196 0.287 Uiso 1 1 calc R
H18C H 0.5489 0.3083 0.0447 0.287 Uiso 1 1 calc R
C19 C 0.3770(12) 0.2924(7) 0.0040(9) 0.193(11) Uani 1 1 d U
H19A H 0.3325 0.2694 0.0169 0.290 Uiso 1 1 calc R
H19B H 0.3879 0.2731 -0.0347 0.290 Uiso 1 1 calc R
H19C H 0.3691 0.3444 0.0007 0.290 Uiso 1 1 calc R
C20 C 0.4295(13) 0.3051(7) 0.1061(6) 0.174(9) Uani 1 1 d U
H20A H 0.3888 0.2795 0.1228 0.262 Uiso 1 1 calc R
H20B H 0.4182 0.3565 0.1037 0.262 Uiso 1 1 calc R
H20C H 0.4747 0.2977 0.1316 0.262 Uiso 1 1 calc R
C21 C 0.6808(5) -0.1220(4) -0.2008(4) 0.044(2) Uani 1 1 d U
C22 C 0.6993(5) -0.1404(4) -0.2574(4) 0.051(2) Uani 1 1 d U
H22A H 0.7456 -0.1620 -0.2624 0.061 Uiso 1 1 calc R
C23 C 0.6520(5) -0.1278(5) -0.3060(4) 0.048(2) Uani 1 1 d U
H23A H 0.6649 -0.1419 -0.3441 0.058 Uiso 1 1 calc R
C24 C 0.5847(5) -0.0941(4) -0.2990(3) 0.044(2) Uani 1 1 d U
C25 C 0.5691(4) -0.0781(4) -0.2412(3) 0.0396(18) Uani 1 1 d U
H25A H 0.5227 -0.0568 -0.2356 0.047 Uiso 1 1 calc R
C26 C 0.7349(6) -0.1356(6) -0.1470(4) 0.063(3) Uani 1 1 d U
H26A H 0.7129 -0.1195 -0.1111 0.095 Uiso 1 1 calc R
H26B H 0.7805 -0.1089 -0.1516 0.095 Uiso 1 1 calc R
H26C H 0.7459 -0.1871 -0.1440 0.095 Uiso 1 1 calc R
C27 C 0.5300(6) -0.0780(6) -0.3509(4) 0.062(3) Uani 1 1 d U
H27A H 0.4820 -0.0656 -0.3358 0.075 Uiso 1 1 calc R
H27B H 0.5230 -0.1217 -0.3755 0.075 Uiso 1 1 calc R
C28 C 0.5544(7) -0.0164(7) -0.3894(5) 0.093(4) Uani 1 1 d U
H28A H 0.5170 -0.0080 -0.4219 0.140 Uiso 1 1 calc R
H28B H 0.6012 -0.0289 -0.4057 0.140 Uiso 1 1 calc R
H28C H 0.5608 0.0274 -0.3655 0.140 Uiso 1 1 calc R
Fe1B Fe 0.07162(6) 0.05621(6) 0.61409(5) 0.0377(3) Uani 1 1 d .
Fe2B Fe 0.05221(6) -0.06188(6) 0.50258(4) 0.0352(3) Uani 1 1 d .
N1B N 0.1146(4) 0.0903(4) 0.7063(3) 0.0472(18) Uani 1 1 d .
O1B O 0.0431(3) 0.0341(3) 0.5358(2) 0.0336(12) Uani 1 1 d .
O2B O 0.0663(4) -0.0449(3) 0.6506(2) 0.0499(15) Uani 1 1 d .
O3B O 0.0167(3) -0.1148(3) 0.5766(2) 0.0488(15) Uani 1 1 d .
O4B O 0.1787(3) 0.0301(3) 0.5992(2) 0.0462(14) Uani 1 1 d .
O5B O 0.1567(3) -0.0717(3) 0.5451(2) 0.0480(14) Uani 1 1 d .
O6B O -0.0327(3) 0.0669(3) 0.6455(2) 0.0482(14) Uani 1 1 d .
O7B O 0.1123(3) -0.0351(3) 0.4314(2) 0.0460(14) Uani 1 1 d .
O8B O 0.0622(3) 0.1646(3) 0.5965(2) 0.0472(14) Uani 1 1 d .
O9B O 0.0422(3) -0.1625(3) 0.4649(2) 0.0456(14) Uani 1 1 d .
C1B C 0.0422(5) -0.1049(5) 0.6295(4) 0.045(2) Uani 1 1 d U
C2B C 0.0433(6) -0.1684(5) 0.6724(4) 0.061(3) Uani 1 1 d U
C3B C 0.0999(14) -0.1605(10) 0.7202(9) 0.241(14) Uani 1 1 d U
H3BA H 0.0990 -0.2023 0.7465 0.361 Uiso 1 1 calc R
H3BB H 0.0907 -0.1167 0.7426 0.361 Uiso 1 1 calc R
H3BC H 0.1482 -0.1572 0.7039 0.361 Uiso 1 1 calc R
C4B C -0.0301(11) -0.1697(13) 0.7008(11) 0.252(14) Uani 1 1 d U
H4BA H -0.0308 -0.2102 0.7285 0.378 Uiso 1 1 calc R
H4BB H -0.0703 -0.1752 0.6701 0.378 Uiso 1 1 calc R
H4BC H -0.0364 -0.1246 0.7222 0.378 Uiso 1 1 calc R
C5B C 0.0457(18) -0.2356(8) 0.6428(7) 0.254(14) Uani 1 1 d U
H5BA H 0.0464 -0.2747 0.6719 0.381 Uiso 1 1 calc R
H5BB H 0.0901 -0.2381 0.6210 0.381 Uiso 1 1 calc R
H5BC H 0.0021 -0.2405 0.6152 0.381 Uiso 1 1 calc R
C6B C 0.1998(5) -0.0274(5) 0.5742(4) 0.046(2) Uani 1 1 d U
C7B C 0.2824(5) -0.0470(6) 0.5823(5) 0.063(3) Uani 1 1 d U
C8B C 0.3217(9) -0.0081(12) 0.5359(10) 0.195(10) Uani 1 1 d U
H8BA H 0.3742 -0.0197 0.5403 0.293 Uiso 1 1 calc R
H8BB H 0.3150 0.0439 0.5404 0.293 Uiso 1 1 calc R
H8BC H 0.3013 -0.0230 0.4966 0.293 Uiso 1 1 calc R
C9B C 0.3139(9) -0.0154(14) 0.6394(8) 0.218(12) Uani 1 1 d U
H9BA H 0.2907 -0.0380 0.6724 0.327 Uiso 1 1 calc R
H9BB H 0.3046 0.0365 0.6396 0.327 Uiso 1 1 calc R
H9BC H 0.3671 -0.0241 0.6435 0.327 Uiso 1 1 calc R
C10B C 0.2934(8) -0.1232(8) 0.5818(12) 0.228(13) Uani 1 1 d U
H10D H 0.2680 -0.1452 0.6140 0.342 Uiso 1 1 calc R
H10E H 0.3462 -0.1337 0.5873 0.342 Uiso 1 1 calc R
H10F H 0.2736 -0.1429 0.5439 0.342 Uiso 1 1 calc R
C11B C 0.0969(5) -0.0521(4) 0.3783(3) 0.0404(19) Uani 1 1 d U
C12B C 0.1611(6) -0.0570(7) 0.3374(4) 0.074(3) Uani 1 1 d U
C13B C 0.1509(11) -0.1210(10) 0.2974(9) 0.185(10) Uani 1 1 d U
H13D H 0.1601 -0.1651 0.3204 0.277 Uiso 1 1 calc R
H13E H 0.1855 -0.1181 0.2663 0.277 Uiso 1 1 calc R
H13F H 0.1004 -0.1216 0.2794 0.277 Uiso 1 1 calc R
C14B C 0.2299(9) -0.0404(17) 0.3645(7) 0.245(14) Uani 1 1 d U
H14D H 0.2436 -0.0766 0.3948 0.368 Uiso 1 1 calc R
H14E H 0.2282 0.0071 0.3829 0.368 Uiso 1 1 calc R
H14F H 0.2665 -0.0402 0.3348 0.368 Uiso 1 1 calc R
C15B C 0.1448(12) 0.0029(14) 0.2890(9) 0.212(11) Uani 1 1 d U
H15D H 0.1498 0.0505 0.3075 0.318 Uiso 1 1 calc R
H15E H 0.0947 -0.0030 0.2711 0.318 Uiso 1 1 calc R
H15F H 0.1800 -0.0015 0.2585 0.318 Uiso 1 1 calc R
C16B C -0.0072(5) -0.1949(4) 0.4317(3) 0.045(2) Uani 1 1 d U
C17B C 0.0030(6) -0.2773(5) 0.4250(4) 0.062(3) Uani 1 1 d U
C18B C -0.0556(6) -0.3090(5) 0.3829(5) 0.079(3) Uani 1 1 d U
H18D H -0.1038 -0.3027 0.3988 0.118 Uiso 1 1 calc R
H18E H -0.0460 -0.3603 0.3777 0.118 Uiso 1 1 calc R
H18F H -0.0553 -0.2845 0.3446 0.118 Uiso 1 1 calc R
C19B C 0.0065(8) -0.3128(6) 0.4854(5) 0.087(4) Uani 1 1 d U
H19D H -0.0408 -0.3069 0.5029 0.131 Uiso 1 1 calc R
H19E H 0.0456 -0.2904 0.5111 0.131 Uiso 1 1 calc R
H19F H 0.0171 -0.3642 0.4813 0.131 Uiso 1 1 calc R
C20B C 0.0796(7) -0.2889(6) 0.3987(6) 0.097(4) Uani 1 1 d U
H20D H 0.0789 -0.2669 0.3594 0.146 Uiso 1 1 calc R
H20E H 0.0895 -0.3405 0.3957 0.146 Uiso 1 1 calc R
H20F H 0.1182 -0.2664 0.4248 0.146 Uiso 1 1 calc R
C21B C 0.1674(5) 0.1396(5) 0.7223(4) 0.052(2) Uani 1 1 d U
C22B C 0.1821(6) 0.1604(6) 0.7807(4) 0.066(3) Uani 1 1 d U
H22B H 0.2209 0.1933 0.7909 0.079 Uiso 1 1 calc R
C23B C 0.1401(7) 0.1330(7) 0.8243(5) 0.081(3) Uani 1 1 d U
H23B H 0.1488 0.1486 0.8640 0.097 Uiso 1 1 calc R
C24B C 0.0854(7) 0.0829(7) 0.8099(4) 0.084(4) Uani 1 1 d U
C25B C 0.0756(6) 0.0631(6) 0.7502(4) 0.066(3) Uani 1 1 d U
H25B H 0.0390 0.0282 0.7396 0.079 Uiso 1 1 calc R
C26B C 0.2137(5) 0.1690(5) 0.6740(4) 0.062(3) Uani 1 1 d U
H26D H 0.1959 0.1489 0.6357 0.093 Uiso 1 1 calc R
H26E H 0.2653 0.1554 0.6827 0.093 Uiso 1 1 calc R
H26F H 0.2096 0.2216 0.6727 0.093 Uiso 1 1 calc R
C27B C 0.0345(10) 0.0523(11) 0.8555(6) 0.142(7) Uani 1 1 d U
H27C H 0.0078 0.0935 0.8714 0.170 Uiso 1 1 calc R
H27D H -0.0027 0.0220 0.8333 0.170 Uiso 1 1 calc R
C28B C 0.0588(15) 0.0170(14) 0.8978(12) 0.253(14) Uani 1 1 d U
H28D H 0.0187 0.0043 0.9224 0.380 Uiso 1 1 calc R
H28E H 0.0958 0.0453 0.9212 0.380 Uiso 1 1 calc R
H28F H 0.0816 -0.0270 0.8838 0.380 Uiso 1 1 calc R
N1S N 0.2241(6) 0.2067(6) 0.3879(5) 0.101(4) Uani 1 1 d .
C1S C 0.1619(7) 0.1501(7) 0.4745(5) 0.089(4) Uani 1 1 d U
H1SA H 0.1604 0.1819 0.5083 0.106 Uiso 1 1 d R
H1SB H 0.1896 0.1066 0.4839 0.106 Uiso 1 1 d R
H1SC H 0.1132 0.1350 0.4595 0.106 Uiso 1 1 d R
C2S C 0.1965(6) 0.1818(6) 0.4265(4) 0.063(3) Uani 1 1 d U
N2S N 0.8079(9) -0.1558(11) 0.0027(6) 0.163(7) Uani 1 1 d .
C3S C 0.7004(7) -0.0922(8) 0.0472(5) 0.096(4) Uani 1 1 d U
H3SA H 0.7018 -0.0807 0.0890 0.115 Uiso 1 1 d R
H3SB H 0.6575 -0.1223 0.0383 0.115 Uiso 1 1 d R
H3SC H 0.6917 -0.0475 0.0257 0.115 Uiso 1 1 d R
C4S C 0.7586(8) -0.1247(9) 0.0233(6) 0.104(5) Uani 1 1 d U

loop_
_atom_site_aniso_label
_atom_site_aniso_U_11
_atom_site_aniso_U_22
_atom_site_aniso_U_33
_atom_site_aniso_U_23
_atom_site_aniso_U_13
_atom_site_aniso_U_12
Fe1 0.0410(7) 0.0371(6) 0.0301(6) -0.0043(5) 0.0037(5) 0.0074(5)
Fe2 0.0418(7) 0.0313(6) 0.0310(6) -0.0037(4) 0.0037(5) 0.0041(5)
N1 0.035(4) 0.043(4) 0.044(4) -0.004(3) 0.003(3) 0.007(3)
O1 0.039(3) 0.033(3) 0.029(3) -0.005(2) -0.002(2) 0.004(2)
O2 0.063(4) 0.042(3) 0.033(3) 0.000(2) 0.007(3) 0.012(3)
O3 0.064(4) 0.038(3) 0.035(3) -0.001(2) 0.002(3) 0.016(3)
O4 0.039(3) 0.052(4) 0.042(3) -0.008(3) 0.010(3) -0.001(3)
O5 0.059(4) 0.043(3) 0.044(3) -0.009(3) 0.022(3) -0.012(3)
O6 0.046(4) 0.057(4) 0.032(3) -0.006(3) 0.002(3) 0.001(3)
O7 0.040(3) 0.055(3) 0.037(3) -0.009(3) 0.000(2) 0.004(3)
O8 0.059(4) 0.048(3) 0.040(3) -0.003(3) 0.009(3) 0.017(3)
O9 0.070(4) 0.035(3) 0.044(3) -0.005(3) 0.006(3) 0.011(3)
C1 0.066(6) 0.038(5) 0.036(5) -0.001(4) 0.002(4) 0.005(4)
C2 0.146(12) 0.069(7) 0.042(5) 0.015(5) 0.015(6) 0.055(8)
C3 0.65(5) 0.24(2) 0.057(9) 0.066(12) 0.096(18) 0.29(3)
C4 0.145(18) 0.32(3) 0.24(2) 0.22(2) 0.022(16) 0.086(19)
C5 0.26(3) 0.156(18) 0.25(3) 0.143(18) 0.02(2) -0.020(18)
C6 0.044(5) 0.066(6) 0.037(4) 0.001(4) 0.004(4) -0.006(5)
C7 0.051(6) 0.090(8) 0.084(7) -0.028(6) 0.037(6) -0.026(6)
C8 0.072(12) 0.18(2) 0.40(4) 0.01(2) -0.025(17) -0.020(13)
C9 0.27(2) 0.38(3) 0.122(13) -0.106(16) 0.136(15) -0.26(2)
C10 0.149(15) 0.135(14) 0.222(19) -0.074(13) 0.115(14) -0.106(12)
C11 0.044(5) 0.061(6) 0.033(5) 0.005(4) -0.007(4) -0.005(4)
C12 0.053(6) 0.115(9) 0.050(6) -0.025(6) -0.007(5) -0.019(6)
C13 0.095(10) 0.171(14) 0.072(8) -0.054(9) -0.007(7) -0.036(10)
C14 0.26(3) 0.38(3) 0.107(13) 0.001(17) -0.023(15) -0.25(3)
C15 0.155(17) 0.30(3) 0.29(3) -0.22(2) -0.167(18) 0.128(18)
C16 0.064(6) 0.044(5) 0.033(4) -0.005(4) -0.001(4) 0.013(5)
C17 0.101(9) 0.032(5) 0.068(6) -0.004(4) 0.017(6) 0.009(5)
C18 0.25(2) 0.041(8) 0.29(3) 0.009(12) 0.09(2) 0.006(11)
C19 0.26(2) 0.055(8) 0.24(2) -0.018(10) -0.152(18) 0.062(11)
C20 0.39(3) 0.052(8) 0.086(10) -0.024(7) 0.072(14) 0.024(12)
C21 0.042(5) 0.042(5) 0.048(5) -0.002(4) 0.009(4) 0.004(4)
C22 0.045(5) 0.040(5) 0.070(6) -0.007(4) 0.022(5) 0.006(4)
C23 0.055(6) 0.050(5) 0.040(5) -0.012(4) 0.013(4) -0.005(4)
C24 0.046(5) 0.046(5) 0.039(4) -0.006(4) 0.006(4) -0.008(4)
C25 0.033(4) 0.045(5) 0.040(4) -0.001(4) 0.002(4) 0.006(4)
C26 0.061(7) 0.076(7) 0.053(6) -0.004(5) 0.000(5) 0.028(5)
C27 0.060(6) 0.085(7) 0.040(5) -0.006(5) 0.000(4) -0.007(5)
C28 0.106(10) 0.098(9) 0.074(8) 0.030(7) -0.014(7) 0.000(8)
Fe1B 0.0444(7) 0.0405(6) 0.0275(5) 0.0007(5) -0.0032(5) -0.0108(5)
Fe2B 0.0386(7) 0.0379(6) 0.0286(6) 0.0001(5) -0.0008(5) -0.0052(5)
N1B 0.054(5) 0.050(4) 0.036(4) -0.001(3) -0.011(3) -0.012(4)
O1B 0.036(3) 0.038(3) 0.026(3) -0.003(2) -0.002(2) -0.005(2)
O2B 0.072(4) 0.041(3) 0.035(3) 0.005(2) -0.005(3) -0.013(3)
O3B 0.066(4) 0.049(3) 0.029(3) 0.011(2) -0.007(3) -0.018(3)
O4B 0.042(3) 0.049(3) 0.046(3) 0.001(3) -0.007(3) -0.010(3)
O5B 0.036(3) 0.054(4) 0.053(3) -0.003(3) -0.004(3) 0.006(3)
O6B 0.048(4) 0.062(4) 0.035(3) -0.005(3) 0.006(3) -0.010(3)
O7B 0.048(4) 0.053(3) 0.037(3) -0.004(3) 0.005(3) -0.010(3)
O8B 0.059(4) 0.040(3) 0.041(3) -0.002(3) -0.008(3) -0.010(3)
O9B 0.050(4) 0.037(3) 0.048(3) -0.008(3) -0.008(3) -0.003(3)
C1B 0.045(5) 0.048(5) 0.042(5) 0.007(4) 0.000(4) -0.010(4)
C2B 0.098(8) 0.051(6) 0.034(5) 0.013(4) -0.004(5) -0.022(5)
C3B 0.34(3) 0.135(15) 0.21(2) 0.127(14) -0.19(2) -0.114(17)
C4B 0.168(19) 0.29(3) 0.31(3) 0.25(2) 0.086(19) 0.006(18)
C5B 0.61(4) 0.071(10) 0.083(11) 0.038(9) 0.023(19) 0.082(18)
C6B 0.040(5) 0.056(5) 0.041(5) 0.013(4) -0.004(4) -0.013(4)
C7B 0.038(5) 0.075(7) 0.074(6) 0.013(5) -0.011(5) -0.007(5)
C8B 0.067(10) 0.27(2) 0.26(2) 0.127(19) 0.090(13) 0.026(13)
C9B 0.083(12) 0.41(3) 0.153(16) -0.113(19) -0.066(12) 0.102(16)
C10B 0.054(9) 0.079(10) 0.54(4) 0.009(17) -0.059(16) 0.027(8)
C11B 0.048(5) 0.041(4) 0.033(4) -0.005(3) 0.004(4) -0.007(4)
C12B 0.049(6) 0.127(9) 0.049(5) -0.030(6) 0.025(5) -0.031(6)
C13B 0.177(19) 0.165(17) 0.23(2) -0.103(16) 0.138(17) -0.045(14)
C14B 0.083(12) 0.57(4) 0.093(11) -0.108(19) 0.047(10) -0.06(2)
C15B 0.17(2) 0.31(3) 0.169(18) 0.08(2) 0.114(16) 0.02(2)
C16B 0.060(6) 0.044(5) 0.032(4) -0.003(4) 0.004(4) -0.004(4)
C17B 0.083(8) 0.038(5) 0.065(6) -0.006(4) -0.001(5) -0.012(5)
C18B 0.089(8) 0.043(6) 0.100(9) -0.020(6) -0.018(7) -0.001(5)
C19B 0.121(11) 0.053(6) 0.085(8) 0.013(6) -0.002(8) -0.011(7)
C20B 0.081(9) 0.072(8) 0.140(12) -0.030(8) 0.023(8) 0.007(7)
C21B 0.060(6) 0.043(5) 0.050(5) 0.001(4) -0.014(5) -0.008(4)
C22B 0.076(7) 0.065(6) 0.052(6) -0.012(5) -0.025(5) -0.005(5)
C23B 0.098(9) 0.099(8) 0.043(6) -0.012(6) -0.017(6) -0.014(7)
C24B 0.110(9) 0.109(9) 0.031(5) 0.001(5) -0.007(5) -0.029(7)
C25B 0.094(8) 0.070(6) 0.032(5) 0.002(4) -0.001(5) -0.015(6)
C26B 0.056(6) 0.065(6) 0.064(6) 0.000(5) -0.011(5) -0.023(5)
C27B 0.186(16) 0.181(15) 0.053(7) 0.042(9) -0.029(9) -0.089(13)
C28B 0.28(3) 0.21(2) 0.27(3) 0.11(2) 0.01(3) -0.13(2)
N1S 0.098(8) 0.120(9) 0.092(7) 0.047(7) 0.045(7) 0.041(7)
C1S 0.079(9) 0.118(10) 0.068(7) 0.025(7) -0.003(6) -0.033(7)
C2S 0.067(7) 0.068(7) 0.056(6) 0.009(5) 0.018(5) 0.011(5)
N2S 0.138(14) 0.234(18) 0.120(11) 0.032(11) 0.031(10) 0.061(13)
C3S 0.082(9) 0.130(11) 0.074(8) -0.013(7) -0.005(7) 0.043(8)
C4S 0.080(10) 0.162(14) 0.069(8) 0.022(8) -0.008(7) 0.056(10)

loop_
_atom_type_symbol
_atom_type_description
_atom_type_scat_dispersion_real
_atom_type_scat_dispersion_imag
_atom_type_scat_source
C C 0.0033 0.0016 'International Tables Vol C Tables 4.2.6.8 and 6.1.1.4'
H H 0.0000 0.0000 'International Tables Vol C Tables 4.2.6.8 and 6.1.1.4'
N N 0.0061 0.0033 'International Tables Vol C Tables 4.2.6.8 and 6.1.1.4'
O O 0.0106 0.0060 'International Tables Vol C Tables 4.2.6.8 and 6.1.1.4'
Cl Cl 0.1484 0.1585 'International Tables Vol C Tables 4.2.6.8 and 6.1.1.4'
Fe Fe 0.3463 0.8444 'International Tables Vol C Tables 4.2.6.8 and 6.1.1.4'

loop_
_geom_angle_atom_site_label_1
_geom_angle_atom_site_label_2
_geom_angle_atom_site_label_3
_geom_angle
_geom_angle_site_symmetry_1
_geom_angle_site_symmetry_3
O1 Fe1 O8 90.0(2) . .
O1 Fe1 O2 99.2(2) . .
O8 Fe1 O2 165.2(2) . .
O1 Fe1 O4 89.5(2) . .
O8 Fe1 O4 106.3(2) . .
O2 Fe1 O4 85.5(2) . .
O1 Fe1 O6 99.1(2) . .
O8 Fe1 O6 84.7(2) . .
O2 Fe1 O6 82.5(2) . .
O4 Fe1 O6 166.2(2) . .
O1 Fe1 N1 172.3(2) . .
O8 Fe1 N1 85.8(2) . .
O2 Fe1 N1 86.2(2) . .
O4 Fe1 N1 85.5(2) . .
O6 Fe1 N1 87.0(2) . .
O1 Fe2 O1 80.9(2) . 3_655
O1 Fe2 O9 170.5(2) . .
O1 Fe2 O9 90.2(2) 3_655 .
O1 Fe2 O5 90.6(2) . .
O1 Fe2 O5 170.9(2) 3_655 .
O9 Fe2 O5 98.5(2) . .
O1 Fe2 O7 98.3(2) . .
O1 Fe2 O7 94.6(2) 3_655 .
O9 Fe2 O7 85.8(2) . .
O5 Fe2 O7 83.3(2) . .
O1 Fe2 O3 94.4(2) . .
O1 Fe2 O3 98.4(2) 3_655 .
O9 Fe2 O3 83.3(2) . .
O5 Fe2 O3 85.5(2) . .
O7 Fe2 O3 163.1(2) . .
O1 Fe2 Fe2 40.54(15) . 3_655
O1 Fe2 Fe2 40.40(14) 3_655 3_655
O9 Fe2 Fe2 130.53(19) . 3_655
O5 Fe2 Fe2 131.01(16) . 3_655
O7 Fe2 Fe2 98.48(17) . 3_655
O3 Fe2 Fe2 98.40(17) . 3_655
C25 N1 C21 116.9(7) . .
C25 N1 Fe1 114.8(5) . .
C21 N1 Fe1 128.2(5) . .
Fe1 O1 Fe2 123.2(3) . .
Fe1 O1 Fe2 123.1(3) . 3_655
Fe2 O1 Fe2 99.1(2) . 3_655
C1 O2 Fe1 131.5(5) . .
C1 O3 Fe2 126.1(6) . .
C6 O4 Fe1 125.8(5) . .
C6 O5 Fe2 133.7(6) . .
C11 O6 Fe1 131.3(5) 3_655 .
C11 O7 Fe2 126.4(5) . .
C16 O8 Fe1 125.4(5) 3_655 .
C16 O9 Fe2 134.7(6) . .
O2 C1 O3 126.3(7) . .
O2 C1 C2 117.9(7) . .
O3 C1 C2 115.8(7) . .
C4 C2 C3 118.9(18) . .
C4 C2 C5 104.3(16) . .
C3 C2 C5 101.0(18) . .
C4 C2 C1 114.8(11) . .
C3 C2 C1 110.0(10) . .
C5 C2 C1 105.9(12) . .
O5 C6 O4 125.6(8) . .
O5 C6 C7 116.8(8) . .
O4 C6 C7 117.5(8) . .
C9 C7 C10 120.0(14) . .
C9 C7 C8 107.5(17) . .
C10 C7 C8 100.2(14) . .
C9 C7 C6 111.0(10) . .
C10 C7 C6 111.9(9) . .
C8 C7 C6 104.4(11) . .
O7 C11 O6 125.2(8) . 3_655
O7 C11 C12 116.4(8) . .
O6 C11 C12 118.4(8) 3_655 .
C15 C12 C14 108.4(18) . .
C15 C12 C13 111.2(14) . .
C14 C12 C13 106.1(14) . .
C15 C12 C11 110.8(11) . .
C14 C12 C11 108.1(10) . .
C13 C12 C11 112.0(9) . .
O9 C16 O8 124.8(8) . 3_655
O9 C16 C17 117.7(9) . .
O8 C16 C17 117.6(8) 3_655 .
C20 C17 C19 113.9(14) . .
C20 C17 C16 111.0(9) . .
C19 C17 C16 107.8(9) . .
C20 C17 C18 110.3(13) . .
C19 C17 C18 102.1(14) . .
C16 C17 C18 111.4(10) . .
N1 C21 C22 120.5(8) . .
N1 C21 C26 118.9(7) . .
C22 C21 C26 120.6(8) . .
C23 C22 C21 121.3(8) . .
C22 C23 C24 119.6(8) . .
C25 C24 C23 116.2(8) . .
C25 C24 C27 121.4(8) . .
C23 C24 C27 122.4(8) . .
N1 C25 C24 125.4(8) . .
C24 C27 C28 113.0(8) . .
O1B Fe1B O8B 91.0(2) . .
O1B Fe1B O2B 99.4(2) . .
O8B Fe1B O2B 164.9(2) . .
O1B Fe1B O4B 89.7(2) . .
O8B Fe1B O4B 105.4(2) . .
O2B Fe1B O4B 85.6(2) . .
O1B Fe1B O6B 98.5(2) . .
O8B Fe1B O6B 84.7(2) . .
O2B Fe1B O6B 83.1(2) . .
O4B Fe1B O6B 167.0(2) . .
O1B Fe1B N1B 174.6(2) . .
O8B Fe1B N1B 85.6(2) . .
O2B Fe1B N1B 84.7(2) . .
O4B Fe1B N1B 87.0(3) . .
O6B Fe1B N1B 85.5(2) . .
O1B Fe2B O1B 80.4(2) . 3_556
O1B Fe2B O9B 170.0(2) . .
O1B Fe2B O9B 90.3(2) 3_556 .
O1B Fe2B O7B 98.4(2) . .
O1B Fe2B O7B 95.2(2) 3_556 .
O9B Fe2B O7B 86.0(2) . .
O1B Fe2B O5B 90.1(2) . .
O1B Fe2B O5B 169.7(2) 3_556 .
O9B Fe2B O5B 99.4(2) . .
O7B Fe2B O5B 82.3(2) . .
O1B Fe2B O3B 94.6(2) . .
O1B Fe2B O3B 99.6(2) 3_556 .
O9B Fe2B O3B 83.2(2) . .
O7B Fe2B O3B 161.7(2) . .
O5B Fe2B O3B 85.0(2) . .
O1B Fe2B Fe2B 40.25(15) . 3_556
O1B Fe2B Fe2B 40.10(14) 3_556 3_556
O9B Fe2B Fe2B 130.32(17) . 3_556
O7B Fe2B Fe2B 98.91(17) . 3_556
O5B Fe2B Fe2B 130.27(17) . 3_556
O3B Fe2B Fe2B 99.30(18) . 3_556
C21B N1B C25B 116.8(7) . .
C21B N1B Fe1B 128.7(6) . .
C25B N1B Fe1B 114.0(6) . .
Fe1B O1B Fe2B 123.0(3) . .
Fe1B O1B Fe2B 123.1(3) . 3_556
Fe2B O1B Fe2B 99.6(2) . 3_556
C1B O2B Fe1B 132.1(5) . .
C1B O3B Fe2B 125.4(5) . .
C6B O4B Fe1B 125.8(5) . .
C6B O5B Fe2B 133.4(6) . .
C11B O6B Fe1B 131.4(5) 3_556 .
C11B O7B Fe2B 126.2(5) . .
C16B O8B Fe1B 125.4(5) 3_556 .
C16B O9B Fe2B 135.1(6) . .
O3B C1B O2B 125.0(7) . .
O3B C1B C2B 118.5(7) . .
O2B C1B C2B 116.5(7) . .
C5B C2B C3B 113.5(16) . .
C5B C2B C4B 104.0(16) . .
C3B C2B C4B 106.4(15) . .
C5B C2B C1B 112.3(9) . .
C3B C2B C1B 112.0(9) . .
C4B C2B C1B 108.0(10) . .
O4B C6B O5B 124.7(8) . .
O4B C6B C7B 117.6(8) . .
O5B C6B C7B 117.7(9) . .
C10B C7B C9B 110.5(15) . .
C10B C7B C8B 113.5(16) . .
C9B C7B C8B 104.2(15) . .
C10B C7B C6B 111.5(9) . .
C9B C7B C6B 108.7(10) . .
C8B C7B C6B 108.1(9) . .
O7B C11B O6B 126.3(8) . 3_556
O7B C11B C12B 117.6(8) . .
O6B C11B C12B 116.1(7) 3_556 .
C14B C12B C13B 120.8(16) . .
C14B C12B C11B 114.7(9) . .
C13B C12B C11B 110.0(9) . .
C14B C12B C15B 105.6(16) . .
C13B C12B C15B 97.6(14) . .
C11B C12B C15B 105.3(11) . .
O8B C16B O9B 125.3(8) 3_556 .
O8B C16B C17B 118.7(8) 3_556 .
O9B C16B C17B 116.0(8) . .
C18B C17B C19B 112.8(9) . .
C18B C17B C16B 111.4(8) . .
C19B C17B C16B 109.8(8) . .
C18B C17B C20B 108.4(9) . .
C19B C17B C20B 107.5(10) . .
C16B C17B C20B 106.7(8) . .
N1B C21B C22B 121.9(9) . .
N1B C21B C26B 117.8(8) . .
C22B C21B C26B 120.2(8) . .
C21B C22B C23B 119.8(10) . .
C24B C23B C22B 120.3(9) . .
C23B C24B C25B 116.3(10) . .
C23B C24B C27B 123.1(10) . .
C25B C24B C27B 120.5(11) . .
N1B C25B C24B 124.9(10) . .
C28B C27B C24B 122(2) . .
N1S C2S C1S 179.5(14) . .
N2S C4S C3S 177(2) . .

loop_
_geom_bond_atom_site_label_1
_geom_bond_atom_site_label_2
_geom_bond_distance
_geom_bond_site_symmetry_2
Fe1 O1 1.836(5) .
Fe1 O8 2.038(6) .
Fe1 O2 2.039(5) .
Fe1 O4 2.045(6) .
Fe1 O6 2.056(6) .
Fe1 N1 2.227(6) .
Fe2 O1 1.931(5) .
Fe2 O1 1.936(5) 3_655
Fe2 O9 2.039(5) .
Fe2 O5 2.040(6) .
Fe2 O7 2.042(5) .
Fe2 O3 2.056(5) .
Fe2 Fe2 2.942(2) 3_655
N1 C25 1.340(9) .
N1 C21 1.354(10) .
O1 Fe2 1.936(5) 3_655
O2 C1 1.245(9) .
O3 C1 1.258(9) .
O4 C6 1.261(10) .
O5 C6 1.253(10) .
O6 C11 1.265(10) 3_655
O7 C11 1.256(10) .
O8 C16 1.274(10) 3_655
O9 C16 1.269(10) .
C1 C2 1.542(12) .
C2 C4 1.37(2) .
C2 C3 1.417(17) .
C2 C5 1.53(2) .
C6 C7 1.550(13) .
C7 C9 1.377(16) .
C7 C10 1.428(16) .
C7 C8 1.55(2) .
C11 O6 1.265(10) 3_655
C11 C12 1.539(12) .
C12 C15 1.40(2) .
C12 C14 1.47(2) .
C12 C13 1.489(15) .
C16 O8 1.274(10) 3_655
C16 C17 1.511(12) .
C17 C20 1.428(15) .
C17 C19 1.471(17) .
C17 C18 1.52(2) .
C21 C22 1.378(11) .
C21 C26 1.519(12) .
C22 C23 1.355(12) .
C23 C24 1.382(12) .
C24 C25 1.379(11) .
C24 C27 1.501(12) .
C27 C28 1.511(14) .
Fe1B O1B 1.841(5) .
Fe1B O8B 2.038(6) .
Fe1B O2B 2.039(5) .
Fe1B O4B 2.041(6) .
Fe1B O6B 2.065(6) .
Fe1B N1B 2.246(6) .
Fe2B O1B 1.929(5) .
Fe2B O1B 1.935(5) 3_556
Fe2B O9B 2.040(5) .
Fe2B O7B 2.053(5) .
Fe2B O5B 2.058(5) .
Fe2B O3B 2.065(5) .
Fe2B Fe2B 2.953(2) 3_556
N1B C21B 1.346(11) .
N1B C25B 1.347(11) .
O1B Fe2B 1.935(5) 3_556
O2B C1B 1.265(9) .
O3B C1B 1.256(9) .
O4B C6B 1.270(10) .
O5B C6B 1.274(10) .
O6B C11B 1.270(9) 3_556
O7B C11B 1.244(9) .
O8B C16B 1.267(10) 3_556
O9B C16B 1.268(10) .
C1B C2B 1.514(11) .
C2B C5B 1.406(18) .
C2B C3B 1.434(17) .
C2B C4B 1.51(2) .
C6B C7B 1.531(13) .
C7B C10B 1.417(17) .
C7B C9B 1.482(18) .
C7B C8B 1.486(17) .
C11B O6B 1.270(9) 3_556
C11B C12B 1.531(12) .
C12B C14B 1.377(18) .
C12B C13B 1.483(18) .
C12B C15B 1.56(2) .
C16B O8B 1.267(10) 3_556
C16B C17B 1.536(12) .
C17B C18B 1.486(13) .
C17B C19B 1.503(14) .
C17B C20B 1.555(15) .
C21B C22B 1.374(12) .
C21B C26B 1.515(13) .
C22B C23B 1.376(15) .
C23B C24B 1.371(15) .
C24B C25B 1.389(12) .
C24B C27B 1.529(18) .
C27B C28B 1.21(2) .
N1S C2S 1.126(12) .
C1S C2S 1.410(14) .
N2S C4S 1.180(17) .
C3S C4S 1.352(17) .

loop_
_geom_torsion_atom_site_label_1
_geom_torsion_atom_site_label_2
_geom_torsion_atom_site_label_3
_geom_torsion_atom_site_label_4
_geom_torsion
_geom_torsion_site_symmetry_1
_geom_torsion_site_symmetry_4
O1 Fe1 N1 C25 -176.5(16) . .
O8 Fe1 N1 C25 126.2(6) . .
O2 Fe1 N1 C25 -41.3(6) . .
O4 Fe1 N1 C25 -127.1(6) . .
O6 Fe1 N1 C25 41.3(6) . .
O1 Fe1 N1 C21 3(2) . .
O8 Fe1 N1 C21 -54.7(7) . .
O2 Fe1 N1 C21 137.8(7) . .
O4 Fe1 N1 C21 52.0(7) . .
O6 Fe1 N1 C21 -139.6(7) . .
O8 Fe1 O1 Fe2 167.6(3) . .
O2 Fe1 O1 Fe2 -24.0(4) . .
O4 Fe1 O1 Fe2 61.3(3) . .
O6 Fe1 O1 Fe2 -107.8(3) . .
N1 Fe1 O1 Fe2 110.5(17) . .
O8 Fe1 O1 Fe2 -61.8(3) . 3_655
O2 Fe1 O1 Fe2 106.6(3) . 3_655
O4 Fe1 O1 Fe2 -168.1(3) . 3_655
O6 Fe1 O1 Fe2 22.8(3) . 3_655
N1 Fe1 O1 Fe2 -118.9(17) . 3_655
O1 Fe2 O1 Fe1 139.9(4) 3_655 .
O9 Fe2 O1 Fe1 117.8(12) . .
O5 Fe2 O1 Fe1 -43.4(3) . .
O7 Fe2 O1 Fe1 -126.8(3) . .
O3 Fe2 O1 Fe1 42.1(3) . .
Fe2 Fe2 O1 Fe1 139.9(4) 3_655 .
O1 Fe2 O1 Fe2 0.0 3_655 3_655
O9 Fe2 O1 Fe2 -22.1(14) . 3_655
O5 Fe2 O1 Fe2 176.7(2) . 3_655
O7 Fe2 O1 Fe2 93.3(2) . 3_655
O3 Fe2 O1 Fe2 -97.8(2) . 3_655
O1 Fe1 O2 C1 -8.9(8) . .
O8 Fe1 O2 C1 119.0(10) . .
O4 Fe1 O2 C1 -97.7(8) . .
O6 Fe1 O2 C1 89.1(8) . .
N1 Fe1 O2 C1 176.6(8) . .
O1 Fe2 O3 C1 -48.0(7) . .
O1 Fe2 O3 C1 -129.5(7) 3_655 .
O9 Fe2 O3 C1 141.3(7) . .
O5 Fe2 O3 C1 42.2(7) . .
O7 Fe2 O3 C1 90.8(9) . .
Fe2 Fe2 O3 C1 -88.6(7) 3_655 .
O1 Fe1 O4 C6 -49.1(6) . .
O8 Fe1 O4 C6 -139.0(6) . .
O2 Fe1 O4 C6 50.1(6) . .
O6 Fe1 O4 C6 79.4(11) . .
N1 Fe1 O4 C6 136.7(6) . .
O1 Fe2 O5 C6 -5.4(8) . .
O1 Fe2 O5 C6 15.8(18) 3_655 .
O9 Fe2 O5 C6 177.7(7) . .
O7 Fe2 O5 C6 93.0(8) . .
O3 Fe2 O5 C6 -99.7(8) . .
Fe2 Fe2 O5 C6 -2.5(9) 3_655 .
O1 Fe1 O6 C11 10.5(7) . 3_655
O8 Fe1 O6 C11 99.7(7) . 3_655
O2 Fe1 O6 C11 -87.7(7) . 3_655
O4 Fe1 O6 C11 -117.1(10) . 3_655
N1 Fe1 O6 C11 -174.2(7) . 3_655
O1 Fe2 O7 C11 -131.9(7) . .
O1 Fe2 O7 C11 -50.4(7) 3_655 .
O9 Fe2 O7 C11 39.5(7) . .
O5 Fe2 O7 C11 138.5(7) . .
O3 Fe2 O7 C11 89.6(10) . .
Fe2 Fe2 O7 C11 -90.9(7) 3_655 .
O1 Fe1 O8 C16 50.3(6) . 3_655
O2 Fe1 O8 C16 -78.5(11) . 3_655
O4 Fe1 O8 C16 139.8(6) . 3_655
O6 Fe1 O8 C16 -48.7(6) . 3_655
N1 Fe1 O8 C16 -136.1(7) . 3_655
O1 Fe2 O9 C16 17.9(18) . .
O1 Fe2 O9 C16 -3.9(8) 3_655 .
O5 Fe2 O9 C16 179.0(7) . .
O7 Fe2 O9 C16 -98.4(8) . .
O3 Fe2 O9 C16 94.5(8) . .
Fe2 Fe2 O9 C16 -0.8(8) 3_655 .
Fe1 O2 C1 O3 7.4(14) . .
Fe1 O2 C1 C2 -173.6(8) . .
Fe2 O3 C1 O2 27.5(13) . .
Fe2 O3 C1 C2 -151.6(8) . .
O2 C1 C2 C4 140.2(17) . .
O3 C1 C2 C4 -41(2) . .
O2 C1 C2 C3 3(2) . .
O3 C1 C2 C3 -177.9(19) . .
O2 C1 C2 C5 -105.4(14) . .
O3 C1 C2 C5 73.7(15) . .
Fe2 O5 C6 O4 17.7(13) . .
Fe2 O5 C6 C7 -163.7(7) . .
Fe1 O4 C6 O5 16.0(12) . .
Fe1 O4 C6 C7 -162.5(7) . .
O5 C6 C7 C9 -129.0(17) . .
O4 C6 C7 C9 49.7(19) . .
O5 C6 C7 C10 8.0(16) . .
O4 C6 C7 C10 -173.3(12) . .
O5 C6 C7 C8 115.5(13) . .
O4 C6 C7 C8 -65.8(14) . .
Fe2 O7 C11 O6 29.5(12) . 3_655
Fe2 O7 C11 C12 -149.5(7) . .
O7 C11 C12 C15 -59.1(18) . .
O6 C11 C12 C15 121.8(17) 3_655 .
O7 C11 C12 C14 59.5(17) . .
O6 C11 C12 C14 -119.6(15) 3_655 .
O7 C11 C12 C13 176.1(10) . .
O6 C11 C12 C13 -3.0(15) 3_655 .
Fe2 O9 C16 O8 14.8(13) . 3_655
Fe2 O9 C16 C17 -164.7(6) . .
O9 C16 C17 C20 -133.3(13) . .
O8 C16 C17 C20 47.2(16) 3_655 .
O9 C16 C17 C19 101.3(14) . .
O8 C16 C17 C19 -78.2(14) 3_655 .
O9 C16 C17 C18 -9.9(16) . .
O8 C16 C17 C18 170.6(12) 3_655 .
C25 N1 C21 C22 -0.3(12) . .
Fe1 N1 C21 C22 -179.4(6) . .
C25 N1 C21 C26 178.7(8) . .
Fe1 N1 C21 C26 -0.4(11) . .
N1 C21 C22 C23 -0.2(13) . .
C26 C21 C22 C23 -179.2(8) . .
C21 C22 C23 C24 1.8(13) . .
C22 C23 C24 C25 -2.7(12) . .
C22 C23 C24 C27 179.5(8) . .
C21 N1 C25 C24 -0.8(12) . .
Fe1 N1 C25 C24 178.4(6) . .
C23 C24 C25 N1 2.3(12) . .
C27 C24 C25 N1 -179.8(8) . .
C25 C24 C27 C28 109.5(10) . .
C23 C24 C27 C28 -72.7(12) . .
O1B Fe1B N1B C21B 3(3) . .
O8B Fe1B N1B C21B -48.8(8) . .
O2B Fe1B N1B C21B 142.8(8) . .
O4B Fe1B N1B C21B 56.9(8) . .
O6B Fe1B N1B C21B -133.8(8) . .
O1B Fe1B N1B C25B 175(2) . .
O8B Fe1B N1B C25B 122.9(7) . .
O2B Fe1B N1B C25B -45.5(7) . .
O4B Fe1B N1B C25B -131.4(7) . .
O6B Fe1B N1B C25B 37.9(7) . .
O8B Fe1B O1B Fe2B 168.1(3) . .
O2B Fe1B O1B Fe2B -22.8(4) . .
O4B Fe1B O1B Fe2B 62.7(3) . .
O6B Fe1B O1B Fe2B -107.1(3) . .
N1B Fe1B O1B Fe2B 116(3) . .
O8B Fe1B O1B Fe2B -60.4(3) . 3_556
O2B Fe1B O1B Fe2B 108.7(3) . 3_556
O4B Fe1B O1B Fe2B -165.8(3) . 3_556
O6B Fe1B O1B Fe2B 24.3(3) . 3_556
N1B Fe1B O1B Fe2B -112(3) . 3_556
O1B Fe2B O1B Fe1B 140.4(4) 3_556 .
O9B Fe2B O1B Fe1B 118.8(12) . .
O7B Fe2B O1B Fe1B -125.6(3) . .
O5B Fe2B O1B Fe1B -43.4(3) . .
O3B Fe2B O1B Fe1B 41.5(3) . .
Fe2B Fe2B O1B Fe1B 140.4(4) 3_556 .
O1B Fe2B O1B Fe2B 0.0 3_556 3_556
O9B Fe2B O1B Fe2B -21.6(13) . 3_556
O7B Fe2B O1B Fe2B 93.9(2) . 3_556
O5B Fe2B O1B Fe2B 176.1(2) . 3_556
O3B Fe2B O1B Fe2B -98.9(2) . 3_556
O1B Fe1B O2B C1B -7.8(8) . .
O8B Fe1B O2B C1B 125.5(10) . .
O4B Fe1B O2B C1B -96.8(8) . .
O6B Fe1B O2B C1B 89.6(8) . .
N1B Fe1B O2B C1B 175.7(8) . .
O1B Fe2B O3B C1B -51.2(7) . .
O1B Fe2B O3B C1B -132.2(7) 3_556 .
O9B Fe2B O3B C1B 138.6(7) . .
O7B Fe2B O3B C1B 84.1(10) . .
O5B Fe2B O3B C1B 38.5(7) . .
Fe2B Fe2B O3B C1B -91.5(7) 3_556 .
O1B Fe1B O4B C6B -49.1(6) . .
O8B Fe1B O4B C6B -140.0(6) . .
O2B Fe1B O4B C6B 50.4(6) . .
O6B Fe1B O4B C6B 80.2(12) . .
N1B Fe1B O4B C6B 135.3(6) . .
O1B Fe2B O5B C6B -8.3(7) . .
O1B Fe2B O5B C6B 13.7(17) 3_556 .
O9B Fe2B O5B C6B 174.8(7) . .
O7B Fe2B O5B C6B 90.1(7) . .
O3B Fe2B O5B C6B -103.0(7) . .
Fe2B Fe2B O5B C6B -5.0(8) 3_556 .
O1B Fe1B O6B C11B 9.7(7) . 3_556
O8B Fe1B O6B C11B 99.9(7) . 3_556
O2B Fe1B O6B C11B -88.9(7) . 3_556
O4B Fe1B O6B C11B -118.8(11) . 3_556
N1B Fe1B O6B C11B -174.1(7) . 3_556
O1B Fe2B O7B C11B -128.4(7) . .
O1B Fe2B O7B C11B -47.4(7) 3_556 .
O9B Fe2B O7B C11B 42.6(7) . .
O5B Fe2B O7B C11B 142.6(7) . .
O3B Fe2B O7B C11B 96.7(9) . .
Fe2B Fe2B O7B C11B -87.7(7) 3_556 .
O1B Fe1B O8B C16B 48.1(7) . 3_556
O2B Fe1B O8B C16B -86.0(11) . 3_556
O4B Fe1B O8B C16B 138.1(6) . 3_556
O6B Fe1B O8B C16B -50.3(6) . 3_556
N1B Fe1B O8B C16B -136.2(7) . 3_556
O1B Fe2B O9B C16B 19.0(17) . .
O1B Fe2B O9B C16B -2.3(8) 3_556 .
O7B Fe2B O9B C16B -97.5(8) . .
O5B Fe2B O9B C16B -179.0(7) . .
O3B Fe2B O9B C16B 97.3(8) . .
Fe2B Fe2B O9B C16B 0.8(9) 3_556 .
Fe2B O3B C1B O2B 33.2(12) . .
Fe2B O3B C1B C2B -148.0(7) . .
Fe1B O2B C1B O3B 2.5(14) . .
Fe1B O2B C1B C2B -176.3(7) . .
O3B C1B C2B C5B 25.6(19) . .
O2B C1B C2B C5B -155.6(16) . .
O3B C1B C2B C3B 154.6(15) . .
O2B C1B C2B C3B -26.5(18) . .
O3B C1B C2B C4B -88.5(15) . .
O2B C1B C2B C4B 90.3(15) . .
Fe1B O4B C6B O5B 13.2(11) . .
Fe1B O4B C6B C7B -163.5(6) . .
Fe2B O5B C6B O4B 22.5(12) . .
Fe2B O5B C6B C7B -160.8(6) . .
O4B C6B C7B C10B 148.9(14) . .
O5B C6B C7B C10B -28.0(17) . .
O4B C6B C7B C9B 26.8(16) . .
O5B C6B C7B C9B -150.1(14) . .
O4B C6B C7B C8B -85.7(14) . .
O5B C6B C7B C8B 97.4(14) . .
Fe2B O7B C11B O6B 25.1(12) . 3_556
Fe2B O7B C11B C12B -154.0(7) . .
O7B C11B C12B C14B -1(2) . .
O6B C11B C12B C14B 179.8(17) 3_556 .
O7B C11B C12B C13B 139.1(13) . .
O6B C11B C12B C13B -40.1(16) 3_556 .
O7B C11B C12B C15B -116.7(13) . .
O6B C11B C12B C15B 64.1(14) 3_556 .
Fe2B O9B C16B O8B 13.8(13) . 3_556
Fe2B O9B C16B C17B -167.5(6) . .
O8B C16B C17B C18B 1.7(13) 3_556 .
O9B C16B C17B C18B -177.1(9) . .
O8B C16B C17B C19B -123.9(10) 3_556 .
O9B C16B C17B C19B 57.3(12) . .
O8B C16B C17B C20B 119.9(10) 3_556 .
O9B C16B C17B C20B -58.9(11) . .
C25B N1B C21B C22B 1.3(14) . .
Fe1B N1B C21B C22B 172.8(7) . .
C25B N1B C21B C26B 178.0(9) . .
Fe1B N1B C21B C26B -10.5(12) . .
N1B C21B C22B C23B -2.9(16) . .
C26B C21B C22B C23B -179.6(10) . .
C21B C22B C23B C24B 2.5(18) . .
C22B C23B C24B C25B -0.5(19) . .
C22B C23B C24B C27B -177.6(14) . .
C21B N1B C25B C24B 0.8(16) . .
Fe1B N1B C25B C24B -171.9(10) . .
C23B C24B C25B N1B -1.1(19) . .
C27B C24B C25B N1B 176.0(13) . .
C23B C24B C27B C28B -63(3) . .
C25B C24B C27B C28B 120(2) . .
